data_1511490
loop_
_publ_author_name
'Kiessling, R.'
'Andersson, L.H.'

_publ_section_title
;
 Investigations on the binary systems of boron with chromium, columbium,
 nickel and thorium including a discussion of the phase "TiB" in the
 titanium boron system
;
_journal_name_full 'Acta Chemica Scandinavica (1-27,1973-42,1988)'
_journal_page_first 160
_journal_page_last 160
_journal_paper_doi 10.3891/acta.chem.scand.04-0160
_journal_volume 4
_journal_year 1950
_chemical_formula_sum 'B4 Nb3'
_chemical_name_systematic 'Nb3 B4'
_space_group_IT_number 71
_symmetry_space_group_name_Hall '-I 2 2'
_symmetry_space_group_name_H-M 'I m m m'
_cell_angle_alpha 90
_cell_angle_beta 90
_cell_angle_gamma 90
_cell_formula_units_Z 2
_cell_length_a 3.305
_cell_length_b 14.82
_cell_length_c 3.137
_cell_volume 153.651
_citation_journal_id_ASTM ACSAA4
_cod_data_source_file boron4-x_120.cif
_cod_data_source_block B4Nb3
_cod_original_cell_volume 153.6506
_cod_database_code 1511490

loop_
_symmetry_equiv_pos_as_xyz
x,y,z
-x,-y,z
x,-y,-z
-x,y,-z
-x,-y,-z
x,y,-z
-x,y,z
x,-y,z
x+1/2,y+1/2,z+1/2
-x+1/2,-y+1/2,z+1/2
x+1/2,-y+1/2,-z+1/2
-x+1/2,y+1/2,-z+1/2
-x+1/2,-y+1/2,-z+1/2
x+1/2,y+1/2,-z+1/2
-x+1/2,y+1/2,z+1/2
x+1/2,-y+1/2,z+1/2

loop_
_atom_site_label
_atom_site_type_symbol
_atom_site_fract_x
_atom_site_fract_y
_atom_site_fract_z
_atom_site_occupancy
_atom_site_U_iso_or_equiv
Nb2 Nb+4 0 0.18 0 1 0.0
Nb1 Nb+4 0.5 0.5 0 1 0.0
B2 B-3 0 0.444 0.5 1 0.0
B1 B-3 0 0.376 0 1 0.0
